data_2015089
loop_
_publ_author_name
'Jie Chen'
'Ning-Hai Hu'
'Jie Zhan'
'Yue-Sheng Li'

_publ_section_title
;
 The new polynuclear titanium(IV) complex
 [(Cp*TiCl)(\m-O)~2~(Cp*Ti)~2~(\m-O)(\m-O)~2~]~2~Ti (Cp* is
 \h^5^-C~5~Me~5~)
;
_journal_issue 7
_journal_name_full 'Acta Crystallographica Section C'
_journal_page_first m337
_journal_page_last m338
_journal_paper_doi 10.1107/S0108270105016021
_journal_volume 61
_journal_year 2005
_chemical_formula_iupac '[Ti6 (C10 H15)6 Cl2 O10]'
_chemical_formula_moiety 'C60 H90 Cl2 O10 Ti7'
_chemical_formula_sum 'C60 H90 Cl2 O10 Ti7'
_chemical_formula_weight 1377.52
_chemical_name_common
;
[(Cp*TiCl)(\m-O)~2~(Cp*Ti)~2~(\m-O)(\m-O)~2~]~2~Ti
;
_chemical_name_systematic
;
dichlorodeca-\m~2~oxo-hexakis(pentamethylcyclopentadienyl)hexatitanium(IV)
;
_space_group_IT_number 14
_symmetry_cell_setting monoclinic
_symmetry_space_group_name_Hall '-P 2yn'
_symmetry_space_group_name_H-M 'P 1 21/n 1'
_atom_sites_solution_hydrogens geom
_atom_sites_solution_primary direct
_atom_sites_solution_secondary difmap
_audit_creation_method SHELXL97
_cell_angle_alpha 90.00
_cell_angle_beta 92.090(2)
_cell_angle_gamma 90.00
_cell_formula_units_Z 4
_cell_length_a 11.4724(14)
_cell_length_b 29.713(4)
_cell_length_c 19.495(2)
_cell_measurement_reflns_used 5764
_cell_measurement_temperature 293(2)
_cell_measurement_theta_max 25.87
_cell_measurement_theta_min 2.45
_cell_volume 6641.0(14)
_computing_cell_refinement SMART
_computing_data_collection 'SMART (Bruker, 1998)'
_computing_data_reduction 'SAINT-NT (Bruker, 2003)'
_computing_molecular_graphics 'SHELXTL (Bruker, 1997)'
_computing_publication_material SHELXTL
_computing_structure_refinement 'SHELXL97 (Sheldrick, 1997)'
_computing_structure_solution 'SHELXS97 (Sheldrick, 1997)'
_diffrn_ambient_temperature 293(2)
_diffrn_measured_fraction_theta_full 0.995
_diffrn_measured_fraction_theta_max 0.995
_diffrn_measurement_device_type 'Bruker CCD area detector'
_diffrn_measurement_method '\f and \w'
_diffrn_radiation_monochromator graphite
_diffrn_radiation_source 'fine-focus sealed tube'
_diffrn_radiation_type MoK\a
_diffrn_radiation_wavelength 0.71073
_diffrn_reflns_av_R_equivalents 0.0263
_diffrn_reflns_av_sigmaI/netI 0.0317
_diffrn_reflns_limit_h_max 14
_diffrn_reflns_limit_h_min -13
_diffrn_reflns_limit_k_max 36
_diffrn_reflns_limit_k_min -33
_diffrn_reflns_limit_l_max 13
_diffrn_reflns_limit_l_min -24
_diffrn_reflns_number 37338
_diffrn_reflns_theta_full 26.05
_diffrn_reflns_theta_max 26.05
_diffrn_reflns_theta_min 1.72
_exptl_absorpt_coefficient_mu 0.930
_exptl_absorpt_correction_T_max 0.9168
_exptl_absorpt_correction_T_min 0.7807
_exptl_absorpt_correction_type multi-scan
_exptl_absorpt_process_details '(SHELXTL; Bruker, 1997)'
_exptl_crystal_colour pale_yellow
_exptl_crystal_density_diffrn 1.378
_exptl_crystal_density_method 'not measured'
_exptl_crystal_description prismatic
_exptl_crystal_F_000 2872
_exptl_crystal_size_max 0.28
_exptl_crystal_size_mid 0.26
_exptl_crystal_size_min 0.10
_refine_diff_density_max 0.441
_refine_diff_density_min -0.243
_refine_ls_extinction_method none
_refine_ls_goodness_of_fit_ref 1.021
_refine_ls_hydrogen_treatment constr
_refine_ls_matrix_type full
_refine_ls_number_parameters 741
_refine_ls_number_reflns 13061
_refine_ls_number_restraints 0
_refine_ls_restrained_S_all 1.021
_refine_ls_R_factor_all 0.0568
_refine_ls_R_factor_gt 0.0430
_refine_ls_shift/su_max 0.025
_refine_ls_shift/su_mean 0.000
_refine_ls_structure_factor_coef Fsqd
_refine_ls_weighting_details 'calc w = 1/[\s^2^(Fo^2^)+(0.0707P)^2^+2.2925P] where P=(Fo^2^+2Fc^2^)/3'
_refine_ls_weighting_scheme calc
_refine_ls_wR_factor_gt 0.1125
_refine_ls_wR_factor_ref 0.1214
_reflns_number_gt 10417
_reflns_number_total 13061
_reflns_threshold_expression I>2\s(I)
_cod_data_source_file ta1483.cif
_cod_data_source_block I
_cod_depositor_comments
;
The following automatic conversions were performed:
'_symmetry_cell_setting' value 'Monoclinic' changed to 'monoclinic'
according to '/home/saulius/struct/CIF-dictionaries/cif_core.dic'
dictionary named 'cif_core.dic' version 2.4.1 from 2010-06-29.

Automatic conversion script
Id: cif_fix_enum 1527 2010-12-29 10:47:43Z saulius 

The following automatic conversions were performed:

'_symmetry_cell_setting' value 'Monoclinic' changed to 'monoclinic'
according to /home/saulius/struct/CIF-dictionaries/cif_core.dic
dictionary named 'cif_core.dic' version 2.4.1 from 2010-06-29.

Automatic conversion script
Id: cif_fix_values 1715 2011-07-08 13:25:40Z adriana 
;
_cod_original_sg_symbol_Hall -p_2yn
_cod_original_sg_symbol_H-M 'P 21/n'
_cod_database_code 2015089
_cod_database_fobs_code 2015089

loop_
_symmetry_equiv_pos_as_xyz
'x, y, z'
'-x+1/2, y+1/2, -z+1/2'
'-x, -y, -z'
'x-1/2, -y-1/2, z-1/2'

loop_
_atom_site_label
_atom_site_fract_x
_atom_site_fract_y
_atom_site_fract_z
_atom_site_U_iso_or_equiv
_atom_site_adp_type
_atom_site_calc_flag
_atom_site_refinement_flags
_atom_site_occupancy
_atom_site_disorder_assembly
_atom_site_disorder_group
_atom_site_type_symbol
Ti1 0.46047(4) 0.131198(16) 0.80935(3) 0.03300(12) Uani d . 1 . . Ti
Ti2 0.65825(4) 0.192381(15) 0.73475(2) 0.02873(12) Uani d . 1 . . Ti
Ti3 0.40357(4) 0.188854(15) 0.66220(2) 0.02974(12) Uani d . 1 . . Ti
Ti4 0.61233(4) 0.430223(16) 0.82385(3) 0.03380(12) Uani d . 1 . . Ti
Ti5 0.56635(4) 0.386734(16) 0.66559(2) 0.03226(12) Uani d . 1 . . Ti
Ti6 0.36817(4) 0.378985(14) 0.77645(2) 0.02737(11) Uani d . 1 . . Ti
Ti7 0.49954(4) 0.285904(14) 0.72353(3) 0.02983(12) Uani d . 1 . . Ti
Cl1 0.48555(9) 0.05966(3) 0.76848(5) 0.0649(2) Uani d . 1 . . Cl
Cl2 0.57476(9) 0.50473(3) 0.80228(6) 0.0728(3) Uani d . 1 . . Cl
O1 0.60384(15) 0.15546(6) 0.80270(10) 0.0368(4) Uani d . 1 . . O
O2 0.60945(14) 0.24876(6) 0.76182(10) 0.0347(4) Uani d . 1 . . O
O3 0.39368(16) 0.24983(6) 0.67900(11) 0.0436(5) Uani d . 1 . . O
O4 0.37406(15) 0.15968(7) 0.74325(10) 0.0402(4) Uani d . 1 . . O
O5 0.56177(14) 0.18093(6) 0.65929(9) 0.0339(4) Uani d . 1 . . O
O6 0.65095(15) 0.40690(7) 0.74176(10) 0.0414(5) Uani d . 1 . . O
O7 0.46679(15) 0.40921(6) 0.83698(9) 0.0340(4) Uani d . 1 . . O
O8 0.42162(15) 0.32011(6) 0.78346(9) 0.0331(4) Uani d . 1 . . O
O9 0.57357(17) 0.32460(6) 0.66805(10) 0.0441(5) Uani d . 1 . . O
O10 0.41647(15) 0.39644(6) 0.69164(9) 0.0355(4) Uani d . 1 . . O
C1 0.3138(3) 0.15765(11) 0.88104(17) 0.0519(8) Uani d . 1 . . C
C2 0.3121(3) 0.11145(11) 0.88744(17) 0.0525(8) Uani d . 1 . . C
C3 0.4207(3) 0.09740(11) 0.91794(17) 0.0585(9) Uani d . 1 . . C
C4 0.4872(3) 0.13727(14) 0.92984(16) 0.0576(9) Uani d . 1 . . C
C5 0.4205(3) 0.17359(10) 0.90622(17) 0.0527(8) Uani d . 1 . . C
C6 0.2153(4) 0.18615(17) 0.8504(2) 0.1000(18) Uani d . 1 . . C
H6A 0.2436 0.2038 0.8133 0.150 Uiso calc R 1 . . H
H6B 0.1864 0.2058 0.8850 0.150 Uiso calc R 1 . . H
H6C 0.1534 0.1669 0.8335 0.150 Uiso calc R 1 . . H
C7 0.2133(4) 0.07945(18) 0.8667(3) 0.1083(19) Uani d . 1 . . C
H7A 0.1436 0.0964 0.8565 0.162 Uiso calc R 1 . . H
H7B 0.2000 0.0590 0.9037 0.162 Uiso calc R 1 . . H
H7C 0.2342 0.0628 0.8268 0.162 Uiso calc R 1 . . H
C8 0.4538(5) 0.05024(15) 0.9388(3) 0.118(2) Uani d . 1 . . C
H8A 0.4458 0.0468 0.9874 0.176 Uiso calc R 1 . . H
H8B 0.5332 0.0446 0.9275 0.176 Uiso calc R 1 . . H
H8C 0.4035 0.0292 0.9148 0.176 Uiso calc R 1 . . H
C9 0.6077(4) 0.1400(2) 0.9626(2) 0.115(2) Uani d . 1 . . C
H9A 0.6555 0.1591 0.9356 0.173 Uiso calc R 1 . . H
H9B 0.6414 0.1105 0.9651 0.173 Uiso calc R 1 . . H
H9C 0.6033 0.1522 1.0080 0.173 Uiso calc R 1 . . H
C10 0.4569(5) 0.22256(13) 0.9100(2) 0.1005(18) Uani d . 1 . . C
H10A 0.4275 0.2381 0.8697 0.151 Uiso calc R 1 . . H
H10B 0.5404 0.2245 0.9125 0.151 Uiso calc R 1 . . H
H10C 0.4257 0.2362 0.9500 0.151 Uiso calc R 1 . . H
C11 0.8422(2) 0.22504(10) 0.71677(18) 0.0447(7) Uani d . 1 . . C
C12 0.8547(2) 0.19688(11) 0.77457(17) 0.0447(7) Uani d . 1 . . C
C13 0.8369(2) 0.15204(10) 0.75244(17) 0.0424(7) Uani d . 1 . . C
C14 0.8105(2) 0.15271(10) 0.68148(17) 0.0424(7) Uani d . 1 . . C
C15 0.8141(2) 0.19782(10) 0.65915(17) 0.0435(7) Uani d . 1 . . C
C16 0.8584(3) 0.27516(11) 0.7151(3) 0.0760(13) Uani d . 1 . . C
H16A 0.9046 0.2831 0.6769 0.114 Uiso calc R 1 . . H
H16B 0.8974 0.2848 0.7570 0.114 Uiso calc R 1 . . H
H16C 0.7837 0.2896 0.7105 0.114 Uiso calc R 1 . . H
C17 0.8799(3) 0.21216(14) 0.8473(2) 0.0725(11) Uani d . 1 . . C
H17A 0.8649 0.1879 0.8783 0.109 Uiso calc R 1 . . H
H17B 0.8306 0.2372 0.8574 0.109 Uiso calc R 1 . . H
H17C 0.9601 0.2211 0.8525 0.109 Uiso calc R 1 . . H
C18 0.8439(3) 0.11073(12) 0.7974(2) 0.0689(11) Uani d . 1 . . C
H18A 0.7865 0.0892 0.7816 0.103 Uiso calc R 1 . . H
H18B 0.8292 0.1190 0.8439 0.103 Uiso calc R 1 . . H
H18C 0.9202 0.0977 0.7954 0.103 Uiso calc R 1 . . H
C19 0.7833(3) 0.11266(12) 0.6366(2) 0.0692(11) Uani d . 1 . . C
H19A 0.8543 0.1008 0.6193 0.104 Uiso calc R 1 . . H
H19B 0.7323 0.1216 0.5989 0.104 Uiso calc R 1 . . H
H19C 0.7458 0.0899 0.6630 0.104 Uiso calc R 1 . . H
C20 0.7929(3) 0.21385(14) 0.5869(2) 0.0718(11) Uani d . 1 . . C
H20A 0.7640 0.2442 0.5874 0.108 Uiso calc R 1 . . H
H20B 0.7364 0.1947 0.5640 0.108 Uiso calc R 1 . . H
H20C 0.8646 0.2129 0.5631 0.108 Uiso calc R 1 . . H
C21 0.2611(3) 0.13780(10) 0.61476(17) 0.0498(8) Uani d . 1 . . C
C22 0.2163(2) 0.18225(11) 0.60688(16) 0.0446(7) Uani d . 1 . . C
C23 0.2883(3) 0.20538(10) 0.56213(15) 0.0427(7) Uani d . 1 . . C
C24 0.3781(2) 0.17571(11) 0.54325(15) 0.0459(7) Uani d . 1 . . C
C25 0.3609(3) 0.13433(10) 0.57593(17) 0.0497(8) Uani d . 1 . . C
C26 0.2078(4) 0.10166(14) 0.6570(2) 0.0920(16) Uani d . 1 . . C
H26A 0.1624 0.0819 0.6276 0.138 Uiso calc R 1 . . H
H26B 0.1583 0.1151 0.6900 0.138 Uiso calc R 1 . . H
H26C 0.2684 0.0848 0.6805 0.138 Uiso calc R 1 . . H
C27 0.1121(3) 0.20123(16) 0.6406(2) 0.0799(13) Uani d . 1 . . C
H27A 0.1347 0.2119 0.6856 0.120 Uiso calc R 1 . . H
H27B 0.0539 0.1782 0.6441 0.120 Uiso calc R 1 . . H
H27C 0.0810 0.2257 0.6136 0.120 Uiso calc R 1 . . H
C28 0.2714(4) 0.25299(12) 0.5378(2) 0.0724(11) Uani d . 1 . . C
H28A 0.2630 0.2534 0.4887 0.109 Uiso calc R 1 . . H
H28B 0.3379 0.2707 0.5522 0.109 Uiso calc R 1 . . H
H28C 0.2025 0.2653 0.5572 0.109 Uiso calc R 1 . . H
C29 0.4731(3) 0.18607(18) 0.4953(2) 0.0852(14) Uani d . 1 . . C
H29A 0.5474 0.1802 0.5178 0.128 Uiso calc R 1 . . H
H29B 0.4687 0.2172 0.4822 0.128 Uiso calc R 1 . . H
H29C 0.4643 0.1675 0.4552 0.128 Uiso calc R 1 . . H
C30 0.4350(4) 0.09287(13) 0.5685(2) 0.0908(16) Uani d . 1 . . C
H30A 0.4332 0.0754 0.6098 0.136 Uiso calc R 1 . . H
H30B 0.5138 0.1016 0.5604 0.136 Uiso calc R 1 . . H
H30C 0.4050 0.0752 0.5305 0.136 Uiso calc R 1 . . H
C31 0.7985(3) 0.40348(12) 0.86303(17) 0.0513(8) Uani d . 1 . . C
C32 0.7918(3) 0.44805(11) 0.8853(2) 0.0582(9) Uani d . 1 . . C
C33 0.7021(3) 0.45101(12) 0.93175(19) 0.0611(10) Uani d . 1 . . C
C34 0.6529(3) 0.40822(13) 0.93863(16) 0.0555(9) Uani d . 1 . . C
C35 0.7109(3) 0.37886(10) 0.89457(18) 0.0488(8) Uani d . 1 . . C
C36 0.8844(3) 0.38527(16) 0.8136(2) 0.0844(13) Uani d . 1 . . C
H36A 0.9402 0.4082 0.8034 0.127 Uiso calc R 1 . . H
H36B 0.8437 0.3762 0.7719 0.127 Uiso calc R 1 . . H
H36C 0.9242 0.3598 0.8337 0.127 Uiso calc R 1 . . H
C37 0.8703(4) 0.48653(16) 0.8641(3) 0.111(2) Uani d . 1 . . C
H37A 0.8274 0.5063 0.8335 0.167 Uiso calc R 1 . . H
H37B 0.9364 0.4746 0.8414 0.167 Uiso calc R 1 . . H
H37C 0.8966 0.5029 0.9042 0.167 Uiso calc R 1 . . H
C38 0.6698(5) 0.49221(17) 0.9719(3) 0.117(2) Uani d . 1 . . C
H38A 0.7276 0.4974 1.0079 0.176 Uiso calc R 1 . . H
H38B 0.5952 0.4877 0.9916 0.176 Uiso calc R 1 . . H
H38C 0.6659 0.5178 0.9419 0.176 Uiso calc R 1 . . H
C39 0.5553(4) 0.39496(19) 0.9838(2) 0.0996(17) Uani d . 1 . . C
H39A 0.5840 0.3742 1.0182 0.149 Uiso calc R 1 . . H
H39B 0.4942 0.3809 0.9565 0.149 Uiso calc R 1 . . H
H39C 0.5252 0.4213 1.0056 0.149 Uiso calc R 1 . . H
C40 0.6848(4) 0.32986(12) 0.8855(2) 0.0828(14) Uani d . 1 . . C
H40A 0.7068 0.3205 0.8406 0.124 Uiso calc R 1 . . H
H40B 0.6028 0.3248 0.8902 0.124 Uiso calc R 1 . . H
H40C 0.7280 0.3129 0.9197 0.124 Uiso calc R 1 . . H
C41 0.7073(3) 0.39725(13) 0.58077(18) 0.0576(9) Uani d . 1 . . C
C42 0.6085(4) 0.37819(13) 0.54875(17) 0.0610(9) Uani d . 1 . . C
C43 0.5171(3) 0.40864(14) 0.55218(17) 0.0611(10) Uani d . 1 . . C
C44 0.5590(3) 0.44782(12) 0.58670(18) 0.0584(9) Uani d . 1 . . C
C45 0.6778(3) 0.44066(12) 0.60400(18) 0.0569(9) Uani d . 1 . . C
C46 0.8267(4) 0.37556(18) 0.5904(3) 0.1014(18) Uani d . 1 . . C
H46A 0.8187 0.3434 0.5888 0.152 Uiso calc R 1 . . H
H46B 0.8609 0.3843 0.6341 0.152 Uiso calc R 1 . . H
H46C 0.8759 0.3853 0.5545 0.152 Uiso calc R 1 . . H
C47 0.6015(5) 0.33207(16) 0.5159(2) 0.1110(19) Uani d . 1 . . C
H47A 0.6789 0.3204 0.5110 0.166 Uiso calc R 1 . . H
H47B 0.5629 0.3343 0.4715 0.166 Uiso calc R 1 . . H
H47C 0.5584 0.3122 0.5443 0.166 Uiso calc R 1 . . H
C48 0.3936(4) 0.4019(2) 0.5237(2) 0.112(2) Uani d . 1 . . C
H48A 0.3901 0.4091 0.4756 0.168 Uiso calc R 1 . . H
H48B 0.3416 0.4213 0.5474 0.168 Uiso calc R 1 . . H
H48C 0.3708 0.3711 0.5300 0.168 Uiso calc R 1 . . H
C49 0.4905(5) 0.48928(15) 0.6018(3) 0.1007(17) Uani d . 1 . . C
H49A 0.5036 0.4975 0.6490 0.151 Uiso calc R 1 . . H
H49B 0.4090 0.4835 0.5930 0.151 Uiso calc R 1 . . H
H49C 0.5150 0.5134 0.5729 0.151 Uiso calc R 1 . . H
C50 0.7598(4) 0.47297(16) 0.6395(2) 0.1017(17) Uani d . 1 . . C
H50A 0.8342 0.4588 0.6474 0.153 Uiso calc R 1 . . H
H50B 0.7289 0.4817 0.6826 0.153 Uiso calc R 1 . . H
H50C 0.7688 0.4991 0.6113 0.153 Uiso calc R 1 . . H
C51 0.2115(2) 0.38909(13) 0.85059(17) 0.0519(8) Uani d . 1 . . C
C52 0.1852(2) 0.35118(10) 0.8078(2) 0.0520(9) Uani d . 1 . . C
C53 0.1718(2) 0.36773(11) 0.73973(17) 0.0439(7) Uani d . 1 . . C
C54 0.1875(2) 0.41429(11) 0.74202(18) 0.0480(8) Uani d . 1 . . C
C55 0.2127(3) 0.42708(11) 0.8087(2) 0.0520(8) Uani d . 1 . . C
C56 0.2312(4) 0.3885(2) 0.9269(2) 0.1033(18) Uani d . 1 . . C
H56A 0.2886 0.4106 0.9400 0.155 Uiso calc R 1 . . H
H56B 0.2581 0.3592 0.9411 0.155 Uiso calc R 1 . . H
H56C 0.1593 0.3952 0.9485 0.155 Uiso calc R 1 . . H
C57 0.1715(3) 0.30361(13) 0.8304(3) 0.0991(18) Uani d . 1 . . C
H57A 0.0927 0.2987 0.8437 0.149 Uiso calc R 1 . . H
H57B 0.2241 0.2977 0.8687 0.149 Uiso calc R 1 . . H
H57C 0.1888 0.2838 0.7932 0.149 Uiso calc R 1 . . H
C58 0.1485(3) 0.34001(17) 0.6766(2) 0.0896(15) Uani d . 1 . . C
H58A 0.0662 0.3396 0.6658 0.134 Uiso calc R 1 . . H
H58B 0.1756 0.3098 0.6846 0.134 Uiso calc R 1 . . H
H58C 0.1887 0.3528 0.6389 0.134 Uiso calc R 1 . . H
C59 0.1776(3) 0.44524(16) 0.6804(2) 0.0883(15) Uani d . 1 . . C
H59A 0.0995 0.4567 0.6758 0.132 Uiso calc R 1 . . H
H59B 0.1958 0.4288 0.6398 0.132 Uiso calc R 1 . . H
H59C 0.2312 0.4698 0.6866 0.132 Uiso calc R 1 . . H
C60 0.2369(4) 0.47485(14) 0.8322(3) 0.0976(17) Uani d . 1 . . C
H60A 0.2847 0.4897 0.7997 0.146 Uiso d . 1 . . H
H60B 0.2770 0.4743 0.8763 0.146 Uiso d . 1 . . H
H60C 0.1647 0.4908 0.8356 0.146 Uiso d . 1 . . H

loop_
_atom_site_aniso_label
_atom_site_aniso_U_11
_atom_site_aniso_U_22
_atom_site_aniso_U_33
_atom_site_aniso_U_12
_atom_site_aniso_U_13
_atom_site_aniso_U_23
Ti1 0.0336(2) 0.0335(3) 0.0321(3) -0.00363(19) 0.0029(2) -0.0012(2)
Ti2 0.0222(2) 0.0293(2) 0.0347(3) 0.00138(17) 0.00108(19) -0.0026(2)
Ti3 0.0262(2) 0.0328(2) 0.0300(3) 0.00063(18) -0.00248(19) -0.0052(2)
Ti4 0.0317(2) 0.0319(2) 0.0375(3) -0.00347(18) -0.0034(2) -0.0019(2)
Ti5 0.0318(2) 0.0366(3) 0.0287(3) -0.00164(19) 0.0058(2) 0.0038(2)
Ti6 0.0233(2) 0.0290(2) 0.0299(3) 0.00108(17) 0.00276(18) -0.00068(19)
Ti7 0.0277(2) 0.0266(2) 0.0353(3) 0.00143(17) 0.00281(19) -0.00390(19)
Cl1 0.0866(6) 0.0409(4) 0.0681(6) -0.0036(4) 0.0151(5) -0.0149(4)
Cl2 0.0843(6) 0.0344(4) 0.0984(8) -0.0060(4) -0.0159(6) 0.0093(4)
O1 0.0319(9) 0.0401(10) 0.0382(11) -0.0018(8) 0.0006(8) 0.0035(9)
O2 0.0301(9) 0.0319(9) 0.0419(11) 0.0023(7) -0.0007(8) -0.0048(8)
O3 0.0366(10) 0.0370(10) 0.0560(13) 0.0058(8) -0.0136(9) -0.0098(9)
O4 0.0318(10) 0.0535(12) 0.0353(11) -0.0022(8) 0.0008(8) 0.0026(9)
O5 0.0273(9) 0.0415(10) 0.0329(10) 0.0013(7) 0.0013(8) -0.0055(8)
O6 0.0318(9) 0.0563(12) 0.0363(11) -0.0051(9) 0.0027(8) -0.0007(10)
O7 0.0328(9) 0.0370(10) 0.0324(10) -0.0011(8) 0.0014(8) -0.0049(8)
O8 0.0321(9) 0.0301(9) 0.0375(11) 0.0026(7) 0.0075(8) -0.0010(8)
O9 0.0516(12) 0.0368(10) 0.0450(12) 0.0030(9) 0.0184(10) -0.0003(9)
O10 0.0291(9) 0.0452(11) 0.0324(10) 0.0020(8) 0.0034(8) 0.0069(8)
C1 0.059(2) 0.058(2) 0.0399(18) 0.0135(16) 0.0195(15) 0.0064(15)
C2 0.0538(19) 0.060(2) 0.0449(19) -0.0176(15) 0.0170(15) 0.0001(16)
C3 0.094(3) 0.0420(17) 0.0409(19) 0.0159(17) 0.0232(18) 0.0106(15)
C4 0.0470(18) 0.096(3) 0.0302(17) -0.0024(18) 0.0022(14) -0.0029(18)
C5 0.078(2) 0.0414(17) 0.0403(18) -0.0067(16) 0.0205(17) -0.0052(14)
C6 0.097(3) 0.135(4) 0.070(3) 0.069(3) 0.030(3) 0.029(3)
C7 0.098(4) 0.134(4) 0.095(4) -0.069(3) 0.038(3) -0.024(3)
C8 0.205(6) 0.068(3) 0.082(3) 0.050(3) 0.034(4) 0.035(3)
C9 0.073(3) 0.216(7) 0.056(3) -0.007(3) -0.017(2) -0.004(3)
C10 0.168(5) 0.055(2) 0.082(3) -0.040(3) 0.049(3) -0.029(2)
C11 0.0201(12) 0.0456(16) 0.069(2) -0.0004(11) 0.0072(13) -0.0014(16)
C12 0.0233(13) 0.0581(18) 0.0524(19) 0.0048(12) -0.0027(13) -0.0131(16)
C13 0.0290(13) 0.0455(16) 0.0526(19) 0.0109(12) 0.0012(13) 0.0014(14)
C14 0.0296(13) 0.0450(16) 0.0529(19) 0.0098(12) 0.0039(13) -0.0082(14)
C15 0.0244(13) 0.0565(18) 0.0500(19) 0.0054(12) 0.0085(12) 0.0069(15)
C16 0.0432(19) 0.051(2) 0.134(4) -0.0109(15) 0.013(2) -0.003(2)
C17 0.048(2) 0.100(3) 0.068(3) 0.0059(19) -0.0138(18) -0.026(2)
C18 0.064(2) 0.062(2) 0.080(3) 0.0220(18) -0.003(2) 0.018(2)
C19 0.069(2) 0.061(2) 0.077(3) 0.0159(18) -0.003(2) -0.028(2)
C20 0.048(2) 0.106(3) 0.062(2) 0.003(2) 0.0111(18) 0.022(2)
C21 0.0544(19) 0.0501(18) 0.0434(18) -0.0177(15) -0.0157(15) -0.0029(15)
C22 0.0273(13) 0.0641(19) 0.0419(17) -0.0007(13) -0.0062(12) -0.0136(15)
C23 0.0446(16) 0.0458(16) 0.0364(16) 0.0022(13) -0.0137(13) -0.0048(14)
C24 0.0388(15) 0.068(2) 0.0307(15) 0.0013(14) -0.0035(12) -0.0128(15)
C25 0.0535(18) 0.0465(17) 0.0475(19) 0.0094(14) -0.0208(15) -0.0207(15)
C26 0.103(3) 0.083(3) 0.087(3) -0.057(3) -0.031(3) 0.022(3)
C27 0.0376(18) 0.117(3) 0.084(3) 0.009(2) 0.0000(19) -0.027(3)
C28 0.094(3) 0.058(2) 0.063(2) 0.010(2) -0.027(2) 0.0061(19)
C29 0.059(2) 0.153(4) 0.044(2) -0.003(3) 0.0086(18) -0.011(3)
C30 0.105(3) 0.068(3) 0.096(3) 0.039(2) -0.039(3) -0.043(2)
C31 0.0335(15) 0.068(2) 0.052(2) 0.0074(14) -0.0081(14) -0.0028(17)
C32 0.0454(18) 0.055(2) 0.072(2) -0.0132(15) -0.0225(17) -0.0016(18)
C33 0.065(2) 0.060(2) 0.056(2) 0.0139(17) -0.0217(18) -0.0231(18)
C34 0.0414(17) 0.089(3) 0.0356(17) 0.0051(17) -0.0083(14) 0.0068(18)
C35 0.0474(17) 0.0435(16) 0.054(2) 0.0014(13) -0.0216(15) 0.0005(15)
C36 0.053(2) 0.120(4) 0.080(3) 0.027(2) 0.006(2) -0.008(3)
C37 0.074(3) 0.083(3) 0.174(6) -0.037(2) -0.038(3) 0.016(3)
C38 0.150(5) 0.103(4) 0.095(4) 0.046(3) -0.040(3) -0.059(3)
C39 0.061(2) 0.182(5) 0.056(3) 0.003(3) -0.002(2) 0.034(3)
C40 0.089(3) 0.052(2) 0.103(4) -0.003(2) -0.047(3) 0.014(2)
C41 0.0528(19) 0.076(2) 0.045(2) 0.0054(17) 0.0228(16) 0.0208(18)
C42 0.081(3) 0.072(2) 0.0317(18) -0.009(2) 0.0219(17) 0.0022(16)
C43 0.054(2) 0.098(3) 0.0310(17) -0.009(2) 0.0011(15) 0.0186(19)
C44 0.068(2) 0.064(2) 0.0448(19) 0.0107(18) 0.0175(17) 0.0255(17)
C45 0.060(2) 0.063(2) 0.049(2) -0.0165(17) 0.0163(16) 0.0165(17)
C46 0.070(3) 0.145(4) 0.092(3) 0.038(3) 0.048(3) 0.048(3)
C47 0.183(6) 0.091(3) 0.062(3) -0.022(4) 0.046(3) -0.022(3)
C48 0.077(3) 0.205(6) 0.053(3) -0.028(3) -0.011(2) 0.029(3)
C49 0.134(4) 0.078(3) 0.092(3) 0.046(3) 0.045(3) 0.041(3)
C50 0.110(4) 0.105(4) 0.091(4) -0.067(3) 0.011(3) 0.019(3)
C51 0.0289(15) 0.086(2) 0.0412(18) 0.0068(15) 0.0083(13) -0.0054(17)
C52 0.0236(13) 0.0426(16) 0.091(3) 0.0044(12) 0.0161(15) 0.0180(17)
C53 0.0200(12) 0.0586(18) 0.0531(19) 0.0023(12) 0.0011(12) -0.0125(16)
C54 0.0295(14) 0.0507(18) 0.064(2) 0.0128(13) 0.0045(14) 0.0102(16)
C55 0.0323(15) 0.0467(17) 0.078(3) 0.0063(13) 0.0098(15) -0.0128(17)
C56 0.064(3) 0.196(6) 0.051(3) 0.001(3) 0.019(2) -0.004(3)
C57 0.052(2) 0.059(2) 0.188(6) -0.0031(18) 0.032(3) 0.045(3)
C58 0.048(2) 0.125(4) 0.094(3) -0.009(2) -0.007(2) -0.051(3)
C59 0.063(2) 0.099(3) 0.103(4) 0.028(2) 0.007(2) 0.049(3)
C60 0.069(3) 0.063(3) 0.161(5) 0.008(2) 0.016(3) -0.047(3)

loop_
_atom_type_symbol
_atom_type_description
_atom_type_scat_dispersion_real
_atom_type_scat_dispersion_imag
_atom_type_scat_source
C C 0.0033 0.0016 'International Tables Vol C Tables 4.2.6.8 and 6.1.1.4'
H H 0.0000 0.0000 'International Tables Vol C Tables 4.2.6.8 and 6.1.1.4'
O O 0.0106 0.0060 'International Tables Vol C Tables 4.2.6.8 and 6.1.1.4'
Ti Ti 0.2776 0.4457 'International Tables Vol C Tables 4.2.6.8 and 6.1.1.4'
Cl Cl 0.1484 0.1585 'International Tables Vol C Tables 4.2.6.8 and 6.1.1.4'

loop_
_geom_angle_atom_site_label_1
_geom_angle_atom_site_label_2
_geom_angle_atom_site_label_3
_geom_angle
_geom_angle_publ_flag
O1 Ti1 O4 103.85(9) yes
O1 Ti1 Cl1 102.67(7) yes
O4 Ti1 Cl1 105.01(7) no
O1 Ti1 C5 92.82(11) no
O4 Ti1 C5 101.87(11) no
Cl1 Ti1 C5 144.51(9) no
O1 Ti1 C1 125.50(11) no
O4 Ti1 C1 83.22(10) no
Cl1 Ti1 C1 128.01(9) no
C5 Ti1 C1 34.35(12) no
O1 Ti1 C4 87.43(10) no
O4 Ti1 C4 136.09(11) no
Cl1 Ti1 C4 113.75(10) no
C5 Ti1 C4 34.49(12) no
C1 Ti1 C4 57.05(12) no
O1 Ti1 C2 144.42(11) no
O4 Ti1 C2 100.59(11) no
Cl1 Ti1 C2 95.44(9) no
C5 Ti1 C2 56.78(11) no
C1 Ti1 C2 33.67(11) no
C4 Ti1 C2 57.14(12) no
O1 Ti1 C3 115.67(12) no
O4 Ti1 C3 135.02(11) no
Cl1 Ti1 C3 87.08(8) no
C5 Ti1 C3 57.46(11) no
C1 Ti1 C3 56.98(11) no
C4 Ti1 C3 34.74(12) no
C2 Ti1 C3 34.50(12) no
O5 Ti2 O1 104.75(8) no
O5 Ti2 O2 102.48(8) no
O1 Ti2 O2 102.69(9) yes
O5 Ti2 C11 118.18(10) no
O1 Ti2 C11 132.72(10) no
O2 Ti2 C11 87.22(9) no
O5 Ti2 C12 144.35(10) no
O1 Ti2 C12 98.13(10) no
O2 Ti2 C12 98.64(9) no
C11 Ti2 C12 34.67(11) no
O5 Ti2 C15 87.75(10) no
O1 Ti2 C15 140.47(9) no
O2 Ti2 C15 111.08(10) no
C11 Ti2 C15 34.78(11) no
C12 Ti2 C15 57.75(11) no
O5 Ti2 C14 89.39(9) no
O1 Ti2 C14 106.97(10) no
O2 Ti2 C14 143.97(9) no
C11 Ti2 C14 57.57(10) no
C12 Ti2 C14 57.57(10) no
C15 Ti2 C14 34.61(10) no
O5 Ti2 C13 120.71(9) no
O1 Ti2 C13 84.78(9) no
O2 Ti2 C13 132.88(9) no
C11 Ti2 C13 57.36(10) no
C12 Ti2 C13 34.61(10) no
C15 Ti2 C13 57.30(10) no
C14 Ti2 C13 34.30(10) no
O5 Ti3 O4 100.31(8) no
O5 Ti3 O3 101.47(8) no
O4 Ti3 O3 107.16(10) no
O5 Ti3 C24 92.05(9) no
O4 Ti3 C24 138.09(10) no
O3 Ti3 C24 109.32(11) no
O5 Ti3 C23 121.66(10) no
O4 Ti3 C23 133.54(10) no
O3 Ti3 C23 84.64(9) no
C24 Ti3 C23 34.82(10) no
O5 Ti3 C25 93.98(10) no
O4 Ti3 C25 104.28(11) no
O3 Ti3 C25 141.58(10) no
C24 Ti3 C25 34.46(11) no
C23 Ti3 C25 57.53(10) no
O5 Ti3 C22 148.76(9) no
O4 Ti3 C22 99.14(10) no
O3 Ti3 C22 95.81(10) no
C24 Ti3 C22 57.49(10) no
C23 Ti3 C22 34.40(11) no
C25 Ti3 C22 57.47(10) no
O5 Ti3 C21 124.77(10) no
O4 Ti3 C21 83.62(10) no
O3 Ti3 C21 130.23(10) no
C24 Ti3 C21 57.06(11) no
C23 Ti3 C21 57.29(11) no
C25 Ti3 C21 34.15(12) no
C22 Ti3 C21 34.74(11) no
O7 Ti4 O6 104.44(8) yes
O7 Ti4 Cl2 101.01(7) yes
O6 Ti4 Cl2 104.93(8) yes
O7 Ti4 C35 96.95(10) no
O6 Ti4 C35 98.25(11) yes
Cl2 Ti4 C35 145.89(8) no
O7 Ti4 C34 85.48(10) no
O6 Ti4 C34 133.19(11) no
Cl2 Ti4 C34 118.08(10) no
C35 Ti4 C34 34.99(12) no
O7 Ti4 C31 131.43(11) no
O6 Ti4 C31 84.86(10) no
Cl2 Ti4 C31 122.84(9) yes
C35 Ti4 C31 34.70(12) no
C34 Ti4 C31 57.29(11) no
O7 Ti4 C33 109.57(12) no
O6 Ti4 C33 139.84(11) no
Cl2 Ti4 C33 89.08(9) no
C35 Ti4 C33 57.48(11) no
C34 Ti4 C33 34.27(13) no
C31 Ti4 C33 56.67(12) no
O7 Ti4 C32 141.61(12) no
O6 Ti4 C32 106.95(12) no
Cl2 Ti4 C32 91.75(9) no
C35 Ti4 C32 57.26(11) no
C34 Ti4 C32 56.85(12) no
C31 Ti4 C32 33.96(12) no
C33 Ti4 C32 33.93(13) no
O10 Ti5 O6 101.37(9) no
O10 Ti5 O9 101.04(9) no
O6 Ti5 O9 106.37(10) no
O10 Ti5 C43 91.21(10) no
O6 Ti5 C43 140.16(12) no
O9 Ti5 C43 108.03(13) no
O10 Ti5 C42 120.76(12) no
O6 Ti5 C42 133.80(12) no
O9 Ti5 C42 84.67(11) no
C43 Ti5 C42 34.26(13) no
O10 Ti5 C41 147.28(10) no
O6 Ti5 C41 99.57(11) no
O9 Ti5 C41 96.81(11) no
C43 Ti5 C41 57.04(12) no
C42 Ti5 C41 34.25(13) no
O10 Ti5 C44 92.74(10) no
O6 Ti5 C44 106.14(12) no
O9 Ti5 C44 141.20(12) no
C43 Ti5 C44 34.91(13) no
C42 Ti5 C44 57.42(13) no
C41 Ti5 C44 57.20(12) no
O10 Ti5 C45 123.77(11) no
O6 Ti5 C45 84.93(11) no
O9 Ti5 C45 130.99(11) no
C43 Ti5 C45 57.27(13) no
C42 Ti5 C45 57.12(13) no
C41 Ti5 C45 34.41(12) no
C44 Ti5 C45 34.27(12) no
O10 Ti6 O7 103.94(8) no
O10 Ti6 O8 102.86(8) no
O7 Ti6 O8 102.65(8) no
O10 Ti6 C52 129.27(11) no
O7 Ti6 C52 122.51(11) no
O8 Ti6 C52 86.88(9) no
O10 Ti6 C53 94.75(10) no
O7 Ti6 C53 145.20(9) no
O8 Ti6 C53 101.40(10) no
C52 Ti6 C53 34.99(12) no
O10 Ti6 C51 140.76(10) no
O7 Ti6 C51 90.54(10) no
O8 Ti6 C51 109.31(11) no
C52 Ti6 C51 35.16(12) no
C53 Ti6 C51 57.71(11) no
O10 Ti6 C55 108.70(11) no
O7 Ti6 C55 89.25(10) no
O8 Ti6 C55 142.40(10) no
C52 Ti6 C55 57.36(11) no
C53 Ti6 C55 56.71(11) no
C51 Ti6 C55 34.10(12) no
O10 Ti6 C54 84.87(10) no
O7 Ti6 C54 118.13(10) no
O8 Ti6 C54 135.45(10) no
C52 Ti6 C54 57.10(10) no
C53 Ti6 C54 34.09(11) no
C51 Ti6 C54 56.44(11) no
C55 Ti6 C54 33.39(12) no
O8 Ti7 O9 106.42(8) no
O8 Ti7 O2 115.35(9) no
O9 Ti7 O2 107.32(9) no
O8 Ti7 O3 107.61(9) no
O9 Ti7 O3 114.14(10) no
O2 Ti7 O3 106.26(8) yes
Ti1 O1 Ti2 128.44(10) no
Ti7 O2 Ti2 130.26(10) no
Ti7 O3 Ti3 128.29(10) yes
Ti1 O4 Ti3 135.88(10) no
Ti3 O5 Ti2 121.26(10) yes
Ti4 O6 Ti5 134.14(10) no
Ti4 O7 Ti6 128.83(10) no
Ti7 O8 Ti6 130.63(10) no
Ti7 O9 Ti5 128.90(11) no
Ti5 O10 Ti6 121.44(10) no
C2 C1 C5 108.9(3) no
C2 C1 C6 125.4(4) no
C5 C1 C6 125.8(4) no
C2 C1 Ti1 74.61(19) no
C5 C1 Ti1 71.57(18) no
C6 C1 Ti1 119.3(2) no
C1 C2 C3 108.4(3) no
C1 C2 C7 127.6(4) no
C3 C2 C7 124.0(4) no
C1 C2 Ti1 71.72(18) no
C3 C2 Ti1 72.91(18) no
C7 C2 Ti1 121.5(3) no
C4 C3 C2 106.3(3) no
C4 C3 C8 127.1(4) no
C2 C3 C8 126.5(4) no
C4 C3 Ti1 71.20(18) no
C2 C3 Ti1 72.59(18) no
C8 C3 Ti1 125.0(3) no
C5 C4 C3 107.8(3) no
C5 C4 C9 125.8(4) no
C3 C4 C9 126.4(4) no
C5 C4 Ti1 71.37(19) no
C3 C4 Ti1 74.05(19) no
C9 C4 Ti1 120.7(3) no
C1 C5 C4 108.7(3) no
C1 C5 C10 125.7(4) no
C4 C5 C10 125.5(4) no
C1 C5 Ti1 74.08(19) no
C4 C5 Ti1 74.14(19) no
C10 C5 Ti1 119.8(2) no
C1 C6 H6A 109.5 no
C1 C6 H6B 109.5 no
H6A C6 H6B 109.5 no
C1 C6 H6C 109.5 no
H6A C6 H6C 109.5 no
H6B C6 H6C 109.5 no
C2 C7 H7A 109.5 no
C2 C7 H7B 109.5 no
H7A C7 H7B 109.5 no
C2 C7 H7C 109.5 no
H7A C7 H7C 109.5 no
H7B C7 H7C 109.5 no
C3 C8 H8A 109.5 no
C3 C8 H8B 109.5 no
H8A C8 H8B 109.5 no
C3 C8 H8C 109.5 no
H8A C8 H8C 109.5 no
H8B C8 H8C 109.5 no
C4 C9 H9A 109.5 no
C4 C9 H9B 109.5 no
H9A C9 H9B 109.5 no
C4 C9 H9C 109.5 no
H9A C9 H9C 109.5 no
H9B C9 H9C 109.5 no
C5 C10 H10A 109.5 no
C5 C10 H10B 109.5 no
H10A C10 H10B 109.5 no
C5 C10 H10C 109.5 no
H10A C10 H10C 109.5 no
H10B C10 H10C 109.5 no
C12 C11 C15 108.1(3) no
C12 C11 C16 126.7(3) no
C15 C11 C16 125.2(3) no
C12 C11 Ti2 72.67(16) no
C15 C11 Ti2 72.76(16) no
C16 C11 Ti2 121.6(2) no
C11 C12 C13 107.9(3) no
C11 C12 C17 125.8(3) no
C13 C12 C17 126.3(3) no
C11 C12 Ti2 72.66(16) no
C13 C12 Ti2 73.79(15) no
C17 C12 Ti2 118.3(2) no
C14 C13 C12 108.1(3) no
C14 C13 C18 126.0(3) no
C12 C13 C18 125.8(3) no
C14 C13 Ti2 72.43(15) no
C12 C13 Ti2 71.60(15) no
C18 C13 Ti2 121.3(2) no
C13 C14 C15 108.0(3) no
C13 C14 C19 126.5(3) no
C15 C14 C19 125.5(3) no
C13 C14 Ti2 73.28(16) no
C15 C14 Ti2 72.16(16) no
C19 C14 Ti2 120.4(2) no
C14 C15 C11 107.9(3) no
C14 C15 C20 125.9(3) no
C11 C15 C20 126.2(3) no
C14 C15 Ti2 73.23(16) no
C11 C15 Ti2 72.47(16) no
C20 C15 Ti2 120.5(2) no
C11 C16 H16A 109.5 no
C11 C16 H16B 109.5 no
H16A C16 H16B 109.5 no
C11 C16 H16C 109.5 no
H16A C16 H16C 109.5 no
H16B C16 H16C 109.5 no
C12 C17 H17A 109.5 no
C12 C17 H17B 109.5 no
H17A C17 H17B 109.5 no
C12 C17 H17C 109.5 no
H17A C17 H17C 109.5 no
H17B C17 H17C 109.5 no
C13 C18 H18A 109.5 no
C13 C18 H18B 109.5 no
H18A C18 H18B 109.5 no
C13 C18 H18C 109.5 no
H18A C18 H18C 109.5 no
H18B C18 H18C 109.5 no
C14 C19 H19A 109.5 no
C14 C19 H19B 109.5 no
H19A C19 H19B 109.5 no
C14 C19 H19C 109.5 no
H19A C19 H19C 109.5 no
H19B C19 H19C 109.5 no
C15 C20 H20A 109.5 no
C15 C20 H20B 109.5 no
H20A C20 H20B 109.5 no
C15 C20 H20C 109.5 no
H20A C20 H20C 109.5 no
H20B C20 H20C 109.5 no
C25 C21 C22 108.0(3) no
C25 C21 C26 127.1(4) no
C22 C21 C26 124.9(4) no
C25 C21 Ti3 72.23(16) no
C22 C21 Ti3 72.05(16) no
C26 C21 Ti3 122.0(2) no
C23 C22 C21 107.7(3) no
C23 C22 C27 125.9(3) no
C21 C22 C27 126.4(3) no
C23 C22 Ti3 72.47(16) no
C21 C22 Ti3 73.21(16) no
C27 C22 Ti3 119.6(2) no
C22 C23 C24 107.9(3) no
C22 C23 C28 125.8(3) no
C24 C23 C28 126.3(3) no
C22 C23 Ti3 73.13(17) no
C24 C23 Ti3 72.26(16) no
C28 C23 Ti3 121.1(2) no
C25 C24 C23 108.2(3) no
C25 C24 C29 125.7(3) no
C23 C24 C29 126.1(3) no
C25 C24 Ti3 73.32(17) no
C23 C24 Ti3 72.92(16) no
C29 C24 Ti3 120.9(2) no
C21 C25 C24 108.2(3) no
C21 C25 C30 126.0(4) no
C24 C25 C30 125.7(4) no
C21 C25 Ti3 73.63(17) no
C24 C25 Ti3 72.22(17) no
C30 C25 Ti3 121.6(2) no
C21 C26 H26A 109.5 no
C21 C26 H26B 109.5 no
H26A C26 H26B 109.5 no
C21 C26 H26C 109.5 no
H26A C26 H26C 109.5 no
H26B C26 H26C 109.5 no
C22 C27 H27A 109.5 no
C22 C27 H27B 109.5 no
H27A C27 H27B 109.5 no
C22 C27 H27C 109.5 no
H27A C27 H27C 109.5 no
H27B C27 H27C 109.5 no
C23 C28 H28A 109.5 no
C23 C28 H28B 109.5 no
H28A C28 H28B 109.5 no
C23 C28 H28C 109.5 no
H28A C28 H28C 109.5 no
H28B C28 H28C 109.5 no
C24 C29 H29A 109.5 no
C24 C29 H29B 109.5 no
H29A C29 H29B 109.5 no
C24 C29 H29C 109.5 no
H29A C29 H29C 109.5 no
H29B C29 H29C 109.5 no
C25 C30 H30A 109.5 no
C25 C30 H30B 109.5 no
H30A C30 H30B 109.5 no
C25 C30 H30C 109.5 no
H30A C30 H30C 109.5 no
H30B C30 H30C 109.5 no
C32 C31 C35 108.0(3) no
C32 C31 C36 125.8(4) no
C35 C31 C36 126.2(3) no
C32 C31 Ti4 73.98(17) no
C35 C31 Ti4 70.46(16) no
C36 C31 Ti4 121.0(2) no
C31 C32 C33 108.1(3) no
C31 C32 C37 126.1(4) no
C33 C32 C37 125.8(4) no
C31 C32 Ti4 72.06(17) no
C33 C32 Ti4 72.49(18) no
C37 C32 Ti4 122.4(3) no
C32 C33 C34 108.3(3) no
C32 C33 C38 126.1(4) no
C34 C33 C38 125.5(4) no
C32 C33 Ti4 73.6(2) no
C34 C33 Ti4 71.76(18) no
C38 C33 Ti4 124.1(3) no
C33 C34 C35 107.6(3) no
C33 C34 C39 127.3(4) no
C35 C34 C39 125.0(4) no
C33 C34 Ti4 74.0(2) no
C35 C34 Ti4 71.02(18) no
C39 C34 Ti4 120.2(2) no
C31 C35 C34 107.8(3) no
C31 C35 C40 126.8(4) no
C34 C35 C40 125.3(4) no
C31 C35 Ti4 74.84(18) no
C34 C35 Ti4 73.99(18) no
C40 C35 Ti4 118.6(2) no
C31 C36 H36A 109.5 no
C31 C36 H36B 109.5 no
H36A C36 H36B 109.5 no
C31 C36 H36C 109.5 no
H36A C36 H36C 109.5 no
H36B C36 H36C 109.5 no
C32 C37 H37A 109.5 no
C32 C37 H37B 109.5 no
H37A C37 H37B 109.5 no
C32 C37 H37C 109.5 no
H37A C37 H37C 109.5 no
H37B C37 H37C 109.5 no
C33 C38 H38A 109.5 no
C33 C38 H38B 109.5 no
H38A C38 H38B 109.5 no
C33 C38 H38C 109.5 no
H38A C38 H38C 109.5 no
H38B C38 H38C 109.5 no
C34 C39 H39A 109.5 no
C34 C39 H39B 109.5 no
H39A C39 H39B 109.5 no
C34 C39 H39C 109.5 no
H39A C39 H39C 109.5 no
H39B C39 H39C 109.5 no
C35 C40 H40A 109.5 no
C35 C40 H40B 109.5 no
H40A C40 H40B 109.5 no
C35 C40 H40C 109.5 no
H40A C40 H40C 109.5 no
H40B C40 H40C 109.5 no
C42 C41 C45 108.3(3) no
C42 C41 C46 126.7(4) no
C45 C41 C46 125.0(4) no
C42 C41 Ti5 72.25(18) no
C45 C41 Ti5 73.72(18) no
C46 C41 Ti5 119.4(2) no
C43 C42 C41 108.5(3) no
C43 C42 C47 125.6(4) no
C41 C42 C47 125.9(4) no
C43 C42 Ti5 72.65(19) no
C41 C42 Ti5 73.49(19) no
C47 C42 Ti5 119.8(3) no
C42 C43 C44 108.3(3) no
C42 C43 C48 126.4(4) no
C44 C43 C48 125.3(4) no
C42 C43 Ti5 73.09(19) no
C44 C43 Ti5 73.50(19) no
C48 C43 Ti5 119.8(2) no
C45 C44 C43 107.3(3) no
C45 C44 C49 126.0(4) no
C43 C44 C49 126.7(4) no
C45 C44 Ti5 73.66(18) no
C43 C44 Ti5 71.59(19) no
C49 C44 Ti5 120.5(2) no
C44 C45 C41 107.6(3) no
C44 C45 C50 126.9(4) no
C41 C45 C50 125.5(4) no
C44 C45 Ti5 72.07(18) no
C41 C45 Ti5 71.88(18) no
C50 C45 Ti5 122.3(3) no
C41 C46 H46A 109.5 no
C41 C46 H46B 109.5 no
H46A C46 H46B 109.5 no
C41 C46 H46C 109.5 no
H46A C46 H46C 109.5 no
H46B C46 H46C 109.5 no
C42 C47 H47A 109.5 no
C42 C47 H47B 109.5 no
H47A C47 H47B 109.5 no
C42 C47 H47C 109.5 no
H47A C47 H47C 109.5 no
H47B C47 H47C 109.5 no
C43 C48 H48A 109.5 no
C43 C48 H48B 109.5 no
H48A C48 H48B 109.5 no
C43 C48 H48C 109.5 no
H48A C48 H48C 109.5 no
H48B C48 H48C 109.5 no
C44 C49 H49A 109.5 no
C44 C49 H49B 109.5 no
H49A C49 H49B 109.5 no
C44 C49 H49C 109.5 no
H49A C49 H49C 109.5 no
H49B C49 H49C 109.5 no
C45 C50 H50A 109.5 no
C45 C50 H50B 109.5 no
H50A C50 H50B 109.5 no
C45 C50 H50C 109.5 no
H50A C50 H50C 109.5 no
H50B C50 H50C 109.5 no
C55 C51 C52 107.6(3) no
C55 C51 C56 126.0(4) no
C52 C51 C56 126.3(4) no
C55 C51 Ti6 73.77(18) no
C52 C51 Ti6 72.05(17) no
C56 C51 Ti6 121.0(2) no
C53 C52 C51 106.6(3) no
C53 C52 C57 126.6(4) no
C51 C52 C57 126.8(4) no
C53 C52 Ti6 72.70(16) no
C51 C52 Ti6 72.79(16) no
C57 C52 Ti6 120.9(2) no
C54 C53 C52 107.7(3) no
C54 C53 C58 126.2(4) no
C52 C53 C58 126.1(3) no
C54 C53 Ti6 74.33(16) no
C52 C53 Ti6 72.31(16) no
C58 C53 Ti6 117.9(2) no
C55 C54 C53 109.1(3) no
C55 C54 C59 126.1(4) no
C53 C54 C59 124.8(4) no
C55 C54 Ti6 72.92(17) no
C53 C54 Ti6 71.59(15) no
C59 C54 Ti6 121.8(2) no
C54 C55 C51 108.9(3) no
C54 C55 C60 125.1(4) no
C51 C55 C60 126.0(4) no
C54 C55 Ti6 73.69(17) no
C51 C55 Ti6 72.13(17) no
C60 C55 Ti6 120.7(2) no
C51 C56 H56A 109.5 no
C51 C56 H56B 109.5 no
H56A C56 H56B 109.5 no
C51 C56 H56C 109.5 no
H56A C56 H56C 109.5 no
H56B C56 H56C 109.5 no
C52 C57 H57A 109.5 no
C52 C57 H57B 109.5 no
H57A C57 H57B 109.5 no
C52 C57 H57C 109.5 no
H57A C57 H57C 109.5 no
H57B C57 H57C 109.5 no
C53 C58 H58A 109.5 no
C53 C58 H58B 109.5 no
H58A C58 H58B 109.5 no
C53 C58 H58C 109.5 no
H58A C58 H58C 109.5 no
H58B C58 H58C 109.5 no
C54 C59 H59A 109.5 no
C54 C59 H59B 109.5 no
H59A C59 H59B 109.5 no
C54 C59 H59C 109.5 no
H59A C59 H59C 109.5 no
H59B C59 H59C 109.5 no
C55 C60 H60A 109.5 no
C55 C60 H60B 109.3 no
H60A C60 H60B 109.4 no
C55 C60 H60C 109.5 no
H60A C60 H60C 109.7 no
H60B C60 H60C 109.5 no

loop_
_geom_bond_atom_site_label_1
_geom_bond_atom_site_label_2
_geom_bond_site_symmetry_2
_geom_bond_distance
_geom_bond_publ_flag
Ti1 O1 . 1.8049(18) yes
Ti1 O4 . 1.8073(19) yes
Ti1 Cl1 . 2.2919(9) yes
Ti1 C5 . 2.330(3) no
Ti1 C1 . 2.361(3) no
Ti1 C4 . 2.365(3) no
Ti1 C2 . 2.398(3) no
Ti1 C3 . 2.402(3) no
Ti2 O5 . 1.8401(18) yes
Ti2 O1 . 1.8461(19) yes
Ti2 O2 . 1.8492(18) yes
Ti2 C11 . 2.360(3) no
Ti2 C12 . 2.360(3) no
Ti2 C15 . 2.364(3) no
Ti2 C14 . 2.378(3) no
Ti2 C13 . 2.389(3) no
Ti3 O5 . 1.8331(17) yes
Ti3 O4 . 1.844(2) yes
Ti3 O3 . 1.8454(19) yes
Ti3 C24 . 2.359(3) no
Ti3 C23 . 2.368(3) no
Ti3 C25 . 2.373(3) no
Ti3 C22 . 2.376(3) no
Ti3 C21 . 2.391(3) no
Ti4 O7 . 1.8095(18) yes
Ti4 O6 . 1.814(2) yes
Ti4 Cl2 . 2.2914(10) yes
Ti4 C35 . 2.323(3) no
Ti4 C34 . 2.361(3) no
Ti4 C31 . 2.379(3) yes
Ti4 C33 . 2.390(3) no
Ti4 C32 . 2.403(3) no
Ti5 O10 . 1.8334(18) yes
Ti5 O6 . 1.844(2) yes
Ti5 O9 . 1.8485(19) yes
Ti5 C43 . 2.354(3) no
Ti5 C42 . 2.359(3) no
Ti5 C41 . 2.375(3) no
Ti5 C44 . 2.378(3) no
Ti5 C45 . 2.399(3) no
Ti6 O10 . 1.8374(18) yes
Ti6 O7 . 1.8389(18) yes
Ti6 O8 . 1.8572(17) yes
Ti6 C52 . 2.357(3) no
Ti6 C53 . 2.362(3) no
Ti6 C51 . 2.367(3) no
Ti6 C55 . 2.388(3) no
Ti6 C54 . 2.397(3) no
Ti7 O8 . 1.8091(18) yes
Ti7 O9 . 1.811(2) yes
Ti7 O2 . 1.8157(18) yes
Ti7 O3 . 1.8167(19) yes
C1 C2 . 1.379(5) no
C1 C5 . 1.386(5) no
C1 C6 . 1.517(5) no
C2 C3 . 1.423(5) no
C2 C7 . 1.522(5) no
C3 C4 . 1.424(5) no
C3 C8 . 1.504(5) no
C4 C5 . 1.392(5) no
C4 C9 . 1.504(5) no
C5 C10 . 1.515(5) no
C6 H6A . 0.9600 no
C6 H6B . 0.9600 no
C6 H6C . 0.9600 no
C7 H7A . 0.9600 no
C7 H7B . 0.9600 no
C7 H7C . 0.9600 no
C8 H8A . 0.9600 no
C8 H8B . 0.9600 no
C8 H8C . 0.9600 no
C9 H9A . 0.9600 no
C9 H9B . 0.9600 no
C9 H9C . 0.9600 no
C10 H10A . 0.9600 no
C10 H10B . 0.9600 no
C10 H10C . 0.9600 no
C11 C12 . 1.407(5) no
C11 C15 . 1.412(4) no
C11 C16 . 1.501(4) no
C12 C13 . 1.413(4) no
C12 C17 . 1.506(5) no
C13 C14 . 1.405(4) no
C13 C18 . 1.509(4) no
C14 C15 . 1.410(4) no
C14 C19 . 1.503(4) no
C15 C20 . 1.499(5) no
C16 H16A . 0.9600 no
C16 H16B . 0.9600 no
C16 H16C . 0.9600 no
C17 H17A . 0.9600 no
C17 H17B . 0.9600 no
C17 H17C . 0.9600 no
C18 H18A . 0.9600 no
C18 H18B . 0.9600 no
C18 H18C . 0.9600 no
C19 H19A . 0.9600 no
C19 H19B . 0.9600 no
C19 H19C . 0.9600 no
C20 H20A . 0.9600 no
C20 H20B . 0.9600 no
C20 H20C . 0.9600 no
C21 C25 . 1.399(5) no
C21 C22 . 1.423(4) no
C21 C26 . 1.498(5) no
C22 C23 . 1.403(4) no
C22 C27 . 1.495(5) no
C23 C24 . 1.414(4) no
C23 C28 . 1.502(4) no
C24 C25 . 1.402(5) no
C24 C29 . 1.494(5) no
C25 C30 . 1.507(4) no
C26 H26A . 0.9600 no
C26 H26B . 0.9600 no
C26 H26C . 0.9600 no
C27 H27A . 0.9600 no
C27 H27B . 0.9600 no
C27 H27C . 0.9600 no
C28 H28A . 0.9600 no
C28 H28B . 0.9600 no
C28 H28C . 0.9600 no
C29 H29A . 0.9600 no
C29 H29B . 0.9600 no
C29 H29C . 0.9600 no
C30 H30A . 0.9600 no
C30 H30B . 0.9600 no
C30 H30C . 0.9600 no
C31 C32 . 1.397(5) no
C31 C35 . 1.403(5) no
C31 C36 . 1.504(5) no
C32 C33 . 1.399(5) no
C32 C37 . 1.521(5) no
C33 C34 . 1.400(5) no
C33 C38 . 1.507(5) no
C34 C35 . 1.409(5) no
C34 C39 . 1.502(5) no
C35 C40 . 1.496(5) no
C36 H36A . 0.9600 no
C36 H36B . 0.9600 no
C36 H36C . 0.9600 no
C37 H37A . 0.9600 no
C37 H37B . 0.9600 no
C37 H37C . 0.9600 no
C38 H38A . 0.9600 no
C38 H38B . 0.9600 no
C38 H38C . 0.9600 no
C39 H39A . 0.9600 no
C39 H39B . 0.9600 no
C39 H39C . 0.9600 no
C40 H40A . 0.9600 no
C40 H40B . 0.9600 no
C40 H40C . 0.9600 no
C41 C42 . 1.394(5) no
C41 C45 . 1.412(5) no
C41 C46 . 1.520(5) no
C42 C43 . 1.388(5) no
C42 C47 . 1.514(6) no
C43 C44 . 1.420(5) no
C43 C48 . 1.516(5) no
C44 C45 . 1.408(5) no
C44 C49 . 1.496(5) no
C45 C50 . 1.496(5) no
C46 H46A . 0.9600 no
C46 H46B . 0.9600 no
C46 H46C . 0.9600 no
C47 H47A . 0.9600 no
C47 H47B . 0.9600 no
C47 H47C . 0.9600 no
C48 H48A . 0.9600 no
C48 H48B . 0.9600 no
C48 H48C . 0.9600 no
C49 H49A . 0.9600 no
C49 H49B . 0.9600 no
C49 H49C . 0.9600 no
C50 H50A . 0.9600 no
C50 H50B . 0.9600 no
C50 H50C . 0.9600 no
C51 C55 . 1.394(5) no
C51 C52 . 1.427(5) no
C51 C56 . 1.497(5) no
C52 C53 . 1.419(5) no
C52 C57 . 1.490(4) no
C53 C54 . 1.395(4) no
C53 C58 . 1.497(5) no
C54 C55 . 1.374(5) no
C54 C59 . 1.514(5) no
C55 C60 . 1.514(5) no
C56 H56A . 0.9600 no
C56 H56B . 0.9600 no
C56 H56C . 0.9600 no
C57 H57A . 0.9600 no
C57 H57B . 0.9600 no
C57 H57C . 0.9600 no
C58 H58A . 0.9600 no
C58 H58B . 0.9600 no
C58 H58C . 0.9600 no
C59 H59A . 0.9600 no
C59 H59B . 0.9600 no
C59 H59C . 0.9600 no
C60 H60A . 0.9594 no
C60 H60B . 0.9616 no
C60 H60C . 0.9585 no
